data_4519233
loop_
_publ_author_name
'Tanpure, Sudhakar Dattatray'
'Kuo, Tung-Chun'
'Cheng, Mu-Jeng'
'Liu, Rai-Shung'

_publ_section_title
;
 Gold(I)-Catalyzed Highly Diastereo- and Enantioselective Constructions of
 Bicyclo[3.2.1]oct-6-ene Frameworks via (4 + 3)-Cycloadditions
;
_journal_name_full 'ACS Catalysis'
_journal_page_first 536
_journal_page_last 543
_journal_paper_doi 10.1021/acscatal.1c04483
_journal_year 2021
_chemical_absolute_configuration unk
_chemical_formula_moiety 'C31 H30 O'
_chemical_formula_sum 'C31 H30 O'
_chemical_formula_weight 418.55
_space_group_IT_number 19
_space_group_name_Hall 'P 2ac 2ab'
_space_group_name_H-M_alt 'P 21 21 21'
_symmetry_cell_setting orthorhombic
_symmetry_space_group_name_H-M 'P 21 21 21'
_atom_sites_solution_hydrogens geom
_atom_sites_solution_primary direct
_atom_sites_solution_secondary difmap
_audit_creation_method SHELXL-97
_cell_angle_alpha 90.00
_cell_angle_beta 90.00
_cell_angle_gamma 90.00
_cell_formula_units_Z 4
_cell_length_a 11.666(4)
_cell_length_b 13.404(5)
_cell_length_c 14.893(6)
_cell_measurement_reflns_used 6253
_cell_measurement_temperature 200(2)
_cell_measurement_theta_max 23.736
_cell_measurement_theta_min 2.316
_cell_volume 2328.8(15)
_computing_molecular_graphics 'Ortep-3 for Windows (Farrugia, 1997)'
_computing_publication_material 'WinGX publication routines (Farrugia, 1999)'
_computing_structure_refinement 'SHELXL-97 (Sheldrick, 1997)'
_computing_structure_solution 'SHELXS-86 (Sheldrick, 1986)'
_diffrn_ambient_temperature 200(2)
_diffrn_measured_fraction_theta_full 0.994
_diffrn_measured_fraction_theta_max 0.994
_diffrn_measurement_device_type 'D8 Venture'
_diffrn_measurement_method 'phi scan & omega scan'
_diffrn_radiation_monochromator graphite
_diffrn_radiation_source 'fine-focus sealed tube'
_diffrn_radiation_type MoK\a
_diffrn_radiation_wavelength 0.71073
_diffrn_reflns_av_R_equivalents 0.1135
_diffrn_reflns_av_sigmaI/netI 0.0736
_diffrn_reflns_limit_h_max 13
_diffrn_reflns_limit_h_min -13
_diffrn_reflns_limit_k_max 15
_diffrn_reflns_limit_k_min -15
_diffrn_reflns_limit_l_max 17
_diffrn_reflns_limit_l_min -17
_diffrn_reflns_number 25377
_diffrn_reflns_theta_full 25.08
_diffrn_reflns_theta_max 25.08
_diffrn_reflns_theta_min 2.04
_exptl_absorpt_coefficient_mu 0.070
_exptl_absorpt_correction_T_max 0.9916
_exptl_absorpt_correction_T_min 0.9579
_exptl_absorpt_correction_type multi-scan
_exptl_absorpt_process_details SADABS
_exptl_crystal_colour colorless
_exptl_crystal_density_diffrn 1.194
_exptl_crystal_density_method 'not measured'
_exptl_crystal_description prism
_exptl_crystal_F_000 896
_exptl_crystal_size_max 0.62
_exptl_crystal_size_mid 0.57
_exptl_crystal_size_min 0.12
_refine_diff_density_max 0.139
_refine_diff_density_min -0.213
_refine_diff_density_rms 0.041
_refine_ls_abs_structure_details 'Flack H D (1983), Acta Cryst. A39, 876-881'
_refine_ls_abs_structure_Flack -0.5(19)
_refine_ls_extinction_method none
_refine_ls_goodness_of_fit_ref 1.052
_refine_ls_hydrogen_treatment constr
_refine_ls_matrix_type full
_refine_ls_number_parameters 292
_refine_ls_number_reflns 4106
_refine_ls_number_restraints 0
_refine_ls_restrained_S_all 1.052
_refine_ls_R_factor_all 0.0614
_refine_ls_R_factor_gt 0.0442
_refine_ls_shift/su_max 0.014
_refine_ls_shift/su_mean 0.000
_refine_ls_structure_factor_coef Fsqd
_refine_ls_weighting_details 'calc w=1/[\s^2^(Fo^2^)+(0.0408P)^2^+0.1384P] where P=(Fo^2^+2Fc^2^)/3'
_refine_ls_weighting_scheme calc
_refine_ls_wR_factor_gt 0.1000
_refine_ls_wR_factor_ref 0.1083
_reflns_number_gt 3351
_reflns_number_total 4106
_reflns_threshold_expression >2sigma(I)
_cod_data_source_file cs1c04483_si_007.cif
_cod_data_source_block d23450
_cod_database_code 4519233

loop_
_symmetry_equiv_pos_as_xyz
'x, y, z'
'-x+1/2, -y, z+1/2'
'-x, y+1/2, -z+1/2'
'x+1/2, -y+1/2, -z'

loop_
_atom_site_label
_atom_site_type_symbol
_atom_site_fract_x
_atom_site_fract_y
_atom_site_fract_z
_atom_site_U_iso_or_equiv
_atom_site_adp_type
_atom_site_occupancy
_atom_site_symmetry_multiplicity
_atom_site_calc_flag
_atom_site_refinement_flags
_atom_site_disorder_assembly
_atom_site_disorder_group
C1 C 0.45961(19) 0.51152(15) 0.38255(13) 0.0334(5) Uani 1 1 d . . .
C2 C 0.3897(2) 0.55650(19) 0.45556(16) 0.0479(7) Uani 1 1 d . . .
H2A H 0.3781 0.6276 0.4433 0.072 Uiso 1 1 calc R . .
H2B H 0.4298 0.5487 0.5130 0.072 Uiso 1 1 calc R . .
H2C H 0.3152 0.5229 0.4586 0.072 Uiso 1 1 calc R . .
C3 C 0.43548(19) 0.44919(14) 0.31374(13) 0.0293(5) Uani 1 1 d . . .
C4 C 0.3234(2) 0.40095(15) 0.28912(12) 0.0304(5) Uani 1 1 d . . .
H4 H 0.2655 0.4555 0.2825 0.036 Uiso 1 1 calc R . .
C5 C 0.27907(19) 0.33001(16) 0.36149(13) 0.0317(5) Uani 1 1 d . . .
C6 C 0.3517(2) 0.27456(16) 0.41631(14) 0.0399(6) Uani 1 1 d . . .
H6 H 0.4323 0.2810 0.4094 0.048 Uiso 1 1 calc R . .
C7 C 0.3086(2) 0.21015(18) 0.48087(15) 0.0477(6) Uani 1 1 d . . .
H7 H 0.3599 0.1729 0.5174 0.057 Uiso 1 1 calc R . .
C8 C 0.1921(2) 0.19980(18) 0.49250(15) 0.0460(6) Uani 1 1 d . . .
H8 H 0.1626 0.1557 0.5367 0.055 Uiso 1 1 calc R . .
C9 C 0.1188(2) 0.25454(18) 0.43891(16) 0.0440(6) Uani 1 1 d . . .
H9 H 0.0382 0.2482 0.4463 0.053 Uiso 1 1 calc R . .
C10 C 0.1619(2) 0.31823(16) 0.37491(15) 0.0411(6) Uani 1 1 d . . .
H10 H 0.1100 0.3553 0.3388 0.049 Uiso 1 1 calc R . .
C11 C 0.3370(2) 0.35020(15) 0.19453(13) 0.0316(5) Uani 1 1 d . . .
C12 C 0.2315(2) 0.28835(18) 0.17052(15) 0.0406(6) Uani 1 1 d . . .
H12A H 0.1635 0.3312 0.1710 0.061 Uiso 1 1 calc R . .
H12B H 0.2220 0.2347 0.2146 0.061 Uiso 1 1 calc R . .
H12C H 0.2414 0.2595 0.1106 0.061 Uiso 1 1 calc R . .
C13 C 0.36152(19) 0.42940(15) 0.11849(14) 0.0350(5) Uani 1 1 d . . .
H13 H 0.3257 0.4026 0.0625 0.042 Uiso 1 1 calc R . .
C14 C 0.3125(2) 0.53374(18) 0.13185(16) 0.0461(6) Uani 1 1 d . . .
H14A H 0.3277 0.5742 0.0784 0.069 Uiso 1 1 calc R . .
H14B H 0.3486 0.5649 0.1842 0.069 Uiso 1 1 calc R . .
H14C H 0.2295 0.5292 0.1416 0.069 Uiso 1 1 calc R . .
C15 C 0.4921(2) 0.42780(16) 0.10281(14) 0.0379(6) Uani 1 1 d . . .
H15A H 0.5230 0.4966 0.1017 0.045 Uiso 1 1 calc R . .
H15B H 0.5103 0.3950 0.0450 0.045 Uiso 1 1 calc R . .
C16 C 0.54406(19) 0.36834(14) 0.18191(13) 0.0289(5) Uani 1 1 d . . .
C17 C 0.44864(19) 0.28885(15) 0.19465(14) 0.0311(5) Uani 1 1 d . . .
H17A H 0.4492 0.2399 0.1448 0.037 Uiso 1 1 calc R . .
H17B H 0.4584 0.2529 0.2522 0.037 Uiso 1 1 calc R . .
C18 C 0.6618(2) 0.32268(15) 0.16687(13) 0.0305(5) Uani 1 1 d . . .
C19 C 0.7203(2) 0.32980(17) 0.08539(15) 0.0388(6) Uani 1 1 d . . .
H19 H 0.6844 0.3609 0.0355 0.047 Uiso 1 1 calc R . .
C20 C 0.8307(2) 0.29199(17) 0.07642(16) 0.0470(6) Uani 1 1 d . . .
H20 H 0.8689 0.2972 0.0203 0.056 Uiso 1 1 calc R . .
C21 C 0.8850(2) 0.24741(19) 0.14718(18) 0.0513(7) Uani 1 1 d . . .
H21 H 0.9612 0.2234 0.1409 0.062 Uiso 1 1 calc R . .
C22 C 0.8275(2) 0.23769(17) 0.22816(17) 0.0471(6) Uani 1 1 d . . .
H22 H 0.8637 0.2057 0.2775 0.057 Uiso 1 1 calc R . .
C23 C 0.7169(2) 0.27477(16) 0.23707(15) 0.0390(6) Uani 1 1 d . . .
H23 H 0.6781 0.2671 0.2927 0.047 Uiso 1 1 calc R . .
C24 C 0.54050(18) 0.43526(14) 0.26452(13) 0.0276(5) Uani 1 1 d . . .
C25 C 0.62177(19) 0.49137(15) 0.30655(14) 0.0301(5) Uani 1 1 d . . .
C26 C 0.7444(2) 0.50838(14) 0.29381(13) 0.0303(5) Uani 1 1 d . . .
C27 C 0.7900(2) 0.52389(16) 0.20803(15) 0.0377(6) Uani 1 1 d . . .
H27 H 0.7402 0.5284 0.1577 0.045 Uiso 1 1 calc R . .
C28 C 0.9069(2) 0.53263(17) 0.19603(17) 0.0444(6) Uani 1 1 d . . .
H28 H 0.9371 0.5419 0.1374 0.053 Uiso 1 1 calc R . .
C29 C 0.9802(2) 0.52803(17) 0.26859(18) 0.0469(6) Uani 1 1 d . . .
H29 H 1.0607 0.5327 0.2599 0.056 Uiso 1 1 calc R . .
C30 C 0.9360(2) 0.51658(17) 0.35388(17) 0.0454(6) Uani 1 1 d . . .
H30 H 0.9861 0.5154 0.4041 0.055 Uiso 1 1 calc R . .
C31 C 0.8194(2) 0.50689(14) 0.36654(15) 0.0379(5) Uani 1 1 d . . .
H31 H 0.7900 0.4991 0.4256 0.045 Uiso 1 1 calc R . .
O1 O 0.57355(13) 0.53775(10) 0.38072(9) 0.0347(4) Uani 1 1 d . . .

loop_
_atom_site_aniso_label
_atom_site_aniso_U_11
_atom_site_aniso_U_22
_atom_site_aniso_U_33
_atom_site_aniso_U_23
_atom_site_aniso_U_13
_atom_site_aniso_U_12
C1 0.0390(15) 0.0317(11) 0.0296(11) -0.0024(9) 0.0048(10) 0.0019(10)
C2 0.0512(17) 0.0498(14) 0.0429(14) -0.0093(12) 0.0150(12) -0.0002(12)
C3 0.0370(13) 0.0262(10) 0.0247(10) 0.0033(9) 0.0018(9) 0.0015(10)
C4 0.0343(14) 0.0291(10) 0.0277(11) 0.0035(8) 0.0009(10) 0.0042(9)
C5 0.0338(14) 0.0330(11) 0.0281(11) -0.0007(9) 0.0028(10) -0.0007(10)
C6 0.0369(15) 0.0481(14) 0.0348(12) 0.0092(11) -0.0025(11) -0.0037(12)
C7 0.0532(18) 0.0533(14) 0.0367(13) 0.0148(12) -0.0081(12) -0.0061(13)
C8 0.0548(18) 0.0492(14) 0.0339(12) 0.0074(11) 0.0076(12) -0.0108(13)
C9 0.0387(15) 0.0505(14) 0.0427(13) 0.0027(12) 0.0118(11) -0.0037(12)
C10 0.0401(15) 0.0467(13) 0.0363(12) 0.0048(11) 0.0063(11) 0.0064(11)
C11 0.0377(14) 0.0299(10) 0.0272(10) 0.0013(9) -0.0019(10) 0.0026(10)
C12 0.0414(15) 0.0459(13) 0.0344(12) -0.0040(11) -0.0021(10) -0.0053(11)
C13 0.0402(15) 0.0390(11) 0.0257(11) 0.0039(10) -0.0023(10) 0.0015(10)
C14 0.0522(16) 0.0444(13) 0.0416(13) 0.0118(11) 0.0001(12) 0.0063(12)
C15 0.0436(15) 0.0435(12) 0.0266(11) 0.0040(10) 0.0014(10) 0.0015(11)
C16 0.0366(14) 0.0278(10) 0.0224(10) 0.0001(8) 0.0032(9) 0.0013(9)
C17 0.0389(14) 0.0295(10) 0.0248(10) -0.0030(9) -0.0001(9) -0.0003(10)
C18 0.0388(14) 0.0272(10) 0.0256(10) -0.0053(9) 0.0020(10) -0.0012(10)
C19 0.0444(16) 0.0396(12) 0.0325(12) -0.0031(10) 0.0058(10) -0.0021(11)
C20 0.0501(17) 0.0467(13) 0.0441(14) -0.0080(12) 0.0157(13) -0.0001(13)
C21 0.0411(16) 0.0463(14) 0.0663(18) -0.0095(13) 0.0096(13) 0.0104(12)
C22 0.0489(17) 0.0406(13) 0.0519(15) 0.0017(11) -0.0006(13) 0.0130(12)
C23 0.0491(17) 0.0343(12) 0.0336(12) 0.0013(10) 0.0070(11) 0.0090(11)
C24 0.0356(14) 0.0238(10) 0.0233(10) 0.0026(8) 0.0037(9) 0.0025(9)
C25 0.0386(14) 0.0265(10) 0.0253(10) -0.0021(9) 0.0042(9) 0.0018(9)
C26 0.0380(14) 0.0205(9) 0.0325(12) -0.0016(9) 0.0026(10) -0.0006(9)
C27 0.0458(16) 0.0326(11) 0.0347(12) 0.0007(10) 0.0022(11) -0.0026(10)
C28 0.0459(17) 0.0407(12) 0.0466(14) 0.0032(12) 0.0151(12) -0.0038(11)
C29 0.0409(16) 0.0363(12) 0.0636(17) -0.0009(12) 0.0066(13) -0.0024(11)
C30 0.0423(16) 0.0443(13) 0.0497(14) -0.0063(11) -0.0050(12) -0.0012(12)
C31 0.0466(16) 0.0317(11) 0.0354(12) -0.0034(10) 0.0001(11) -0.0018(11)
O1 0.0417(10) 0.0331(7) 0.0294(8) -0.0065(6) 0.0054(7) -0.0016(7)

loop_
_atom_type_symbol
_atom_type_description
_atom_type_scat_dispersion_real
_atom_type_scat_dispersion_imag
_atom_type_scat_source
C C 0.0033 0.0016 'International Tables Vol C Tables 4.2.6.8 and 6.1.1.4'
H H 0.0000 0.0000 'International Tables Vol C Tables 4.2.6.8 and 6.1.1.4'
O O 0.0106 0.0060 'International Tables Vol C Tables 4.2.6.8 and 6.1.1.4'

loop_
_geom_angle_atom_site_label_1
_geom_angle_atom_site_label_2
_geom_angle_atom_site_label_3
_geom_angle
_geom_angle_site_symmetry_1
_geom_angle_site_symmetry_3
_geom_angle_publ_flag
C3 C1 O1 110.14(17) . . ?
C3 C1 C2 133.7(2) . . ?
O1 C1 C2 116.15(18) . . ?
C1 C2 H2A 109.5 . . ?
C1 C2 H2B 109.5 . . ?
H2A C2 H2B 109.5 . . ?
C1 C2 H2C 109.5 . . ?
H2A C2 H2C 109.5 . . ?
H2B C2 H2C 109.5 . . ?
C1 C3 C24 106.79(19) . . ?
C1 C3 C4 129.17(19) . . ?
C24 C3 C4 124.04(17) . . ?
C3 C4 C5 112.94(16) . . ?
C3 C4 C11 108.45(17) . . ?
C5 C4 C11 113.40(16) . . ?
C3 C4 H4 107.2 . . ?
C5 C4 H4 107.2 . . ?
C11 C4 H4 107.2 . . ?
C10 C5 C6 117.0(2) . . ?
C10 C5 C4 120.32(19) . . ?
C6 C5 C4 122.7(2) . . ?
C7 C6 C5 121.3(2) . . ?
C7 C6 H6 119.4 . . ?
C5 C6 H6 119.4 . . ?
C8 C7 C6 120.5(2) . . ?
C8 C7 H7 119.8 . . ?
C6 C7 H7 119.8 . . ?
C7 C8 C9 119.0(2) . . ?
C7 C8 H8 120.5 . . ?
C9 C8 H8 120.5 . . ?
C10 C9 C8 120.3(2) . . ?
C10 C9 H9 119.9 . . ?
C8 C9 H9 119.9 . . ?
C9 C10 C5 122.0(2) . . ?
C9 C10 H10 119.0 . . ?
C5 C10 H10 119.0 . . ?
C12 C11 C17 113.09(17) . . ?
C12 C11 C4 111.29(18) . . ?
C17 C11 C4 108.40(16) . . ?
C12 C11 C13 110.06(17) . . ?
C17 C11 C13 101.95(17) . . ?
C4 C11 C13 111.72(16) . . ?
C11 C12 H12A 109.5 . . ?
C11 C12 H12B 109.5 . . ?
H12A C12 H12B 109.5 . . ?
C11 C12 H12C 109.5 . . ?
H12A C12 H12C 109.5 . . ?
H12B C12 H12C 109.5 . . ?
C14 C13 C15 113.80(19) . . ?
C14 C13 C11 117.11(18) . . ?
C15 C13 C11 106.15(17) . . ?
C14 C13 H13 106.4 . . ?
C15 C13 H13 106.4 . . ?
C11 C13 H13 106.4 . . ?
C13 C14 H14A 109.5 . . ?
C13 C14 H14B 109.5 . . ?
H14A C14 H14B 109.5 . . ?
C13 C14 H14C 109.5 . . ?
H14A C14 H14C 109.5 . . ?
H14B C14 H14C 109.5 . . ?
C13 C15 C16 106.22(17) . . ?
C13 C15 H15A 110.5 . . ?
C16 C15 H15A 110.5 . . ?
C13 C15 H15B 110.5 . . ?
C16 C15 H15B 110.5 . . ?
H15A C15 H15B 108.7 . . ?
C18 C16 C24 112.38(17) . . ?
C18 C16 C15 116.71(17) . . ?
C24 C16 C15 107.53(15) . . ?
C18 C16 C17 112.92(16) . . ?
C24 C16 C17 106.61(16) . . ?
C15 C16 C17 99.54(17) . . ?
C11 C17 C16 103.86(16) . . ?
C11 C17 H17A 111.0 . . ?
C16 C17 H17A 111.0 . . ?
C11 C17 H17B 111.0 . . ?
C16 C17 H17B 111.0 . . ?
H17A C17 H17B 109.0 . . ?
C23 C18 C19 117.4(2) . . ?
C23 C18 C16 119.66(18) . . ?
C19 C18 C16 122.88(19) . . ?
C20 C19 C18 120.8(2) . . ?
C20 C19 H19 119.6 . . ?
C18 C19 H19 119.6 . . ?
C21 C20 C19 121.0(2) . . ?
C21 C20 H20 119.5 . . ?
C19 C20 H20 119.5 . . ?
C20 C21 C22 119.2(2) . . ?
C20 C21 H21 120.4 . . ?
C22 C21 H21 120.4 . . ?
C21 C22 C23 119.9(2) . . ?
C21 C22 H22 120.0 . . ?
C23 C22 H22 120.0 . . ?
C18 C23 C22 121.7(2) . . ?
C18 C23 H23 119.2 . . ?
C22 C23 H23 119.2 . . ?
C25 C24 C3 106.65(18) . . ?
C25 C24 C16 132.63(19) . . ?
C3 C24 C16 120.72(18) . . ?
C24 C25 O1 109.35(19) . . ?
C24 C25 C26 135.1(2) . . ?
O1 C25 C26 115.51(18) . . ?
C31 C26 C27 118.2(2) . . ?
C31 C26 C25 120.81(19) . . ?
C27 C26 C25 120.9(2) . . ?
C28 C27 C26 120.4(2) . . ?
C28 C27 H27 119.8 . . ?
C26 C27 H27 119.8 . . ?
C29 C28 C27 120.5(2) . . ?
C29 C28 H28 119.8 . . ?
C27 C28 H28 119.8 . . ?
C28 C29 C30 119.7(2) . . ?
C28 C29 H29 120.2 . . ?
C30 C29 H29 120.2 . . ?
C31 C30 C29 120.3(2) . . ?
C31 C30 H30 119.8 . . ?
C29 C30 H30 119.8 . . ?
C30 C31 C26 120.8(2) . . ?
C30 C31 H31 119.6 . . ?
C26 C31 H31 119.6 . . ?
C1 O1 C25 107.05(15) . . ?

loop_
_geom_bond_atom_site_label_1
_geom_bond_atom_site_label_2
_geom_bond_distance
_geom_bond_site_symmetry_2
_geom_bond_publ_flag
C1 C3 1.352(3) . ?
C1 O1 1.375(3) . ?
C1 C2 1.487(3) . ?
C2 H2A 0.9800 . ?
C2 H2B 0.9800 . ?
C2 H2C 0.9800 . ?
C3 C24 1.440(3) . ?
C3 C4 1.504(3) . ?
C4 C5 1.528(3) . ?
C4 C11 1.572(3) . ?
C4 H4 1.0000 . ?
C5 C10 1.391(3) . ?
C5 C6 1.392(3) . ?
C6 C7 1.386(3) . ?
C6 H6 0.9500 . ?
C7 C8 1.377(4) . ?
C7 H7 0.9500 . ?
C8 C9 1.381(3) . ?
C8 H8 0.9500 . ?
C9 C10 1.375(3) . ?
C9 H9 0.9500 . ?
C10 H10 0.9500 . ?
C11 C12 1.527(3) . ?
C11 C17 1.540(3) . ?
C11 C13 1.578(3) . ?
C12 H12A 0.9800 . ?
C12 H12B 0.9800 . ?
C12 H12C 0.9800 . ?
C13 C14 1.524(3) . ?
C13 C15 1.541(3) . ?
C13 H13 1.0000 . ?
C14 H14A 0.9800 . ?
C14 H14B 0.9800 . ?
C14 H14C 0.9800 . ?
C15 C16 1.546(3) . ?
C15 H15A 0.9900 . ?
C15 H15B 0.9900 . ?
C16 C18 1.520(3) . ?
C16 C24 1.523(3) . ?
C16 C17 1.553(3) . ?
C17 H17A 0.9900 . ?
C17 H17B 0.9900 . ?
C18 C23 1.385(3) . ?
C18 C19 1.396(3) . ?
C19 C20 1.390(3) . ?
C19 H19 0.9500 . ?
C20 C21 1.367(3) . ?
C20 H20 0.9500 . ?
C21 C22 1.386(3) . ?
C21 H21 0.9500 . ?
C22 C23 1.389(3) . ?
C22 H22 0.9500 . ?
C23 H23 0.9500 . ?
C24 C25 1.362(3) . ?
C25 O1 1.387(2) . ?
C25 C26 1.461(3) . ?
C26 C31 1.393(3) . ?
C26 C27 1.399(3) . ?
C27 C28 1.380(3) . ?
C27 H27 0.9500 . ?
C28 C29 1.379(4) . ?
C28 H28 0.9500 . ?
C29 C30 1.379(3) . ?
C29 H29 0.9500 . ?
C30 C31 1.379(3) . ?
C30 H30 0.9500 . ?
C31 H31 0.9500 . ?
